data_2018082
loop_
_publ_author_name
'Gerhardt, Valeska'
'Tutughamiarso, Maya'
'Bolte, Michael'

_publ_section_title
;
 Pseudopolymorphs of 2,6-diaminopyrimidin-4-one and
 2-amino-6-methylpyrimidin-4-one: one or two tautomers present in the
 same crystal
;
_journal_coeditor_code SK3407
_journal_issue 5
_journal_name_full 'Acta Crystallographica Section C'
_journal_page_first o179
_journal_page_last o187
_journal_paper_doi 10.1107/S0108270111013072
_journal_volume 67
_journal_year 2011
_chemical_formula_iupac 'C4 H6 N4 O , 3/2C5 H9 N O'
_chemical_formula_moiety '2(C4 H6 N4 O), 3(C5 H9 N O)'
_chemical_formula_sum 'C23 H39 N11 O5'
_chemical_formula_weight 549.66
_chemical_name_systematic
;
2,6-diaminopyrimidin-4-one <i>N</i>-methyl-2-pyrrolidone solvate (3/2)
;
_space_group_IT_number 2
_symmetry_cell_setting triclinic
_symmetry_space_group_name_Hall '-P 1'
_symmetry_space_group_name_H-M 'P -1'
_atom_sites_solution_hydrogens geom
_atom_sites_solution_primary direct
_atom_sites_solution_secondary difmap
_audit_creation_method SHELXL97
_cell_angle_alpha 75.558(7)
_cell_angle_beta 78.222(8)
_cell_angle_gamma 81.363(8)
_cell_formula_units_Z 2
_cell_length_a 8.4550(9)
_cell_length_b 10.0803(9)
_cell_length_c 17.0735(15)
_cell_measurement_reflns_used 6878
_cell_measurement_temperature 173(2)
_cell_measurement_theta_max 25.85
_cell_measurement_theta_min 3.41
_cell_volume 1371.9(2)
_computing_cell_refinement 'X-AREA (Stoe & Cie, 2001)'
_computing_data_collection 'X-AREA (Stoe & Cie, 2001)'
_computing_data_reduction 'X-AREA (Stoe & Cie, 2001)'
_computing_molecular_graphics
;
Mercury (Version 2.2; Macrae <i>et al.</i>, 2008) and XP (Sheldrick,
2008)
;
_computing_publication_material 'publCIF (Westrip, 2010)'
_computing_structure_refinement 'SHELXL97 (Sheldrick, 2008)'
_computing_structure_solution 'SHELXS97 (Sheldrick, 2008)'
_diffrn_ambient_temperature 173(2)
_diffrn_measured_fraction_theta_full 0.995
_diffrn_measured_fraction_theta_max 0.983
_diffrn_measurement_device_type 'Stoe IPDS II two-circle'
_diffrn_measurement_method \w
_diffrn_radiation_monochromator graphite
_diffrn_radiation_source 'fine-focus sealed tube'
_diffrn_radiation_type MoK\a
_diffrn_radiation_wavelength 0.71073
_diffrn_reflns_av_R_equivalents 0.0905
_diffrn_reflns_av_sigmaI/netI 0.0991
_diffrn_reflns_limit_h_max 8
_diffrn_reflns_limit_h_min -10
_diffrn_reflns_limit_k_max 12
_diffrn_reflns_limit_k_min -12
_diffrn_reflns_limit_l_max 20
_diffrn_reflns_limit_l_min -20
_diffrn_reflns_number 18821
_diffrn_reflns_theta_full 25.00
_diffrn_reflns_theta_max 25.65
_diffrn_reflns_theta_min 3.34
_diffrn_standards_number 0
_exptl_absorpt_coefficient_mu 0.097
_exptl_absorpt_correction_type none
_exptl_crystal_colour colourless
_exptl_crystal_density_diffrn 1.331
_exptl_crystal_density_method 'not measured'
_exptl_crystal_description block
_exptl_crystal_F_000 588
_exptl_crystal_size_max 0.25
_exptl_crystal_size_mid 0.20
_exptl_crystal_size_min 0.20
_refine_diff_density_max 0.477
_refine_diff_density_min -0.286
_refine_ls_extinction_method none
_refine_ls_goodness_of_fit_ref 0.911
_refine_ls_hydrogen_treatment constr
_refine_ls_matrix_type full
_refine_ls_number_parameters 355
_refine_ls_number_reflns 5116
_refine_ls_number_restraints 0
_refine_ls_restrained_S_all 0.911
_refine_ls_R_factor_all 0.1051
_refine_ls_R_factor_gt 0.0555
_refine_ls_shift/su_max 0.000
_refine_ls_shift/su_mean 0.000
_refine_ls_structure_factor_coef Fsqd
_refine_ls_weighting_details 'calc w = 1/[\s^2^(Fo^2^)+(0.0536P)^2^] where P=(Fo^2^+2Fc^2^)/3'
_refine_ls_weighting_scheme calc
_refine_ls_wR_factor_gt 0.1137
_refine_ls_wR_factor_ref 0.1266
_reflns_number_gt 2940
_reflns_number_total 5116
_reflns_threshold_expression I>2\s(I)
_cod_data_source_file sk3407.cif
_cod_data_source_block Ic
_cod_depositor_comments
;

2017-03-30
Z value and formula fixed to values more according to usual
chemical conventions.                 miguel
;
_cod_original_formula_sum 'C11.5 H19.5 N5.5 O2.5'
_cod_original_formula_weight 274.83
_cod_original_formula_moiety '(C4 H6 N4 O), (C5 H9 N O)'
_cod_original_formula_units_Z 4
_cod_database_code 2018082
_cod_database_fobs_code 2018082

loop_
_symmetry_equiv_pos_as_xyz
'x, y, z'
'-x, -y, -z'

loop_
_atom_site_type_symbol
_atom_site_label
_atom_site_fract_x
_atom_site_fract_y
_atom_site_fract_z
_atom_site_U_iso_or_equiv
_atom_site_adp_type
_atom_site_calc_flag
_atom_site_refinement_flags
_atom_site_occupancy
_atom_site_disorder_assembly
_atom_site_disorder_group
N N1A 0.1749(2) 0.8568(2) 0.48510(12) 0.0198(5) Uani d . 1 . .
C C2A 0.2934(3) 0.7826(2) 0.44640(14) 0.0188(5) Uani d . 1 . .
N N21A 0.3474(3) 0.8264(2) 0.36598(12) 0.0261(5) Uani d . 1 . .
H H21A 0.3041 0.9048 0.3387 0.031 Uiso calc R 1 . .
H H21B 0.4262 0.7768 0.3404 0.031 Uiso calc R 1 . .
N N3A 0.3652(3) 0.6599(2) 0.48510(12) 0.0211(5) Uani d . 1 . .
H H3A 0.4439 0.6148 0.4565 0.025 Uiso calc R 1 . .
C C4A 0.3175(3) 0.6034(3) 0.56900(15) 0.0214(6) Uani d . 1 . .
O O41A 0.3903(2) 0.49007(18) 0.59931(10) 0.0299(5) Uani d . 1 . .
C C5A 0.1925(3) 0.6811(3) 0.61010(15) 0.0217(6) Uani d . 1 . .
H H5A 0.1534 0.6490 0.6670 0.026 Uiso calc R 1 . .
C C6A 0.1254(3) 0.8057(3) 0.56730(14) 0.0196(6) Uani d . 1 . .
N N61A 0.0057(3) 0.8861(2) 0.60364(13) 0.0286(6) Uani d . 1 . .
H H61A -0.0339 0.9644 0.5746 0.034 Uiso calc R 1 . .
H H61B -0.0328 0.8604 0.6564 0.034 Uiso calc R 1 . .
N N1B 0.8413(3) 0.4999(2) 0.09722(12) 0.0214(5) Uani d . 1 . .
C C2B 0.7368(3) 0.4523(3) 0.16360(14) 0.0216(6) Uani d . 1 . .
N N21B 0.7296(3) 0.3163(2) 0.19107(13) 0.0284(6) Uani d . 1 . .
H H21C 0.7946 0.2586 0.1648 0.034 Uiso calc R 1 . .
H H21D 0.6599 0.2847 0.2353 0.034 Uiso calc R 1 . .
N N3B 0.6354(3) 0.5359(2) 0.20754(13) 0.0296(6) Uani d . 1 . .
H H3B 0.5701 0.4979 0.2520 0.036 Uiso calc R 1 . .
C C4B 0.6298(4) 0.6790(3) 0.18566(15) 0.0309(7) Uani d . 1 . .
O O41B 0.5284(3) 0.7464(2) 0.22870(12) 0.0513(7) Uani d . 1 . .
C C5B 0.7414(4) 0.7304(3) 0.11565(15) 0.0290(7) Uani d . 1 . .
H H5B 0.7467 0.8269 0.0967 0.035 Uiso calc R 1 . .
C C6B 0.8436(3) 0.6400(3) 0.07435(14) 0.0223(6) Uani d . 1 . .
N N61B 0.9542(3) 0.6831(2) 0.00733(14) 0.0336(6) Uani d . 1 . .
H H61C 1.0171 0.6228 -0.0177 0.040 Uiso calc R 1 . .
H H61D 0.9637 0.7717 -0.0115 0.040 Uiso calc R 1 . .
N N1X -0.4023(3) 0.8017(2) 0.86524(14) 0.0320(6) Uani d . 1 . .
C C1X -0.5096(4) 0.9227(3) 0.8771(2) 0.0413(8) Uani d . 1 . .
H H1X1 -0.4797 1.0007 0.8316 0.062 Uiso calc R 1 . .
H H1X2 -0.5004 0.9435 0.9290 0.062 Uiso calc R 1 . .
H H1X3 -0.6217 0.9064 0.8788 0.062 Uiso calc R 1 . .
C C2X -0.2725(3) 0.8037(3) 0.80486(16) 0.0295(7) Uani d . 1 . .
O O2X -0.2312(2) 0.9042(2) 0.74986(11) 0.0348(5) Uani d . 1 . .
C C3X -0.1808(4) 0.6596(3) 0.81699(18) 0.0366(7) Uani d . 1 . .
H H3X1 -0.0782 0.6583 0.8367 0.044 Uiso calc R 1 . .
H H3X2 -0.1553 0.6278 0.7650 0.044 Uiso calc R 1 . .
C C4X -0.2959(4) 0.5697(3) 0.8809(2) 0.0468(9) Uani d . 1 . .
H H4X1 -0.2363 0.5035 0.9211 0.056 Uiso calc R 1 . .
H H4X2 -0.3522 0.5178 0.8547 0.056 Uiso calc R 1 . .
C C5X -0.4181(4) 0.6705(3) 0.92335(17) 0.0344(7) Uani d . 1 . .
H H5X1 -0.5300 0.6445 0.9331 0.041 Uiso calc R 1 . .
H H5X2 -0.3900 0.6731 0.9764 0.041 Uiso calc R 1 . .
N N1Y 0.2529(3) 0.3622(3) 0.41759(15) 0.0362(6) Uani d . 1 . .
C C1Y 0.1838(4) 0.4928(3) 0.3782(2) 0.0450(8) Uani d . 1 . .
H H1Y1 0.2572 0.5290 0.3274 0.068 Uiso calc R 1 . .
H H1Y2 0.1675 0.5565 0.4149 0.068 Uiso calc R 1 . .
H H1Y3 0.0790 0.4832 0.3652 0.068 Uiso calc R 1 . .
C C2Y 0.3710(3) 0.2859(3) 0.37989(18) 0.0329(7) Uani d . 1 . .
O O2Y 0.4378(2) 0.3217(2) 0.30683(11) 0.0385(5) Uani d . 1 . .
C C3Y 0.4087(4) 0.1507(3) 0.43819(18) 0.0376(7) Uani d . 1 . .
H H3Y1 0.5250 0.1361 0.4432 0.045 Uiso calc R 1 . .
H H3Y2 0.3821 0.0729 0.4193 0.045 Uiso calc R 1 . .
C C4Y 0.3000(4) 0.1646(3) 0.52061(18) 0.0423(8) Uani d . 1 . .
H H4Y1 0.3672 0.1651 0.5617 0.051 Uiso calc R 1 . .
H H4Y2 0.2323 0.0870 0.5421 0.051 Uiso calc R 1 . .
C C5Y 0.1932(4) 0.3011(3) 0.50258(17) 0.0404(8) Uani d . 1 . .
H H5Y1 0.0775 0.2855 0.5106 0.048 Uiso calc R 1 . .
H H5Y2 0.2043 0.3610 0.5387 0.048 Uiso calc R 1 . .
N N1Z 0.9171(3) 1.1175(3) -0.15175(17) 0.0447(7) Uani d . 1 . .
C C1Z 0.8019(5) 1.1020(5) -0.0758(2) 0.0622(11) Uani d . 1 . .
H H1Z1 0.7925 1.0039 -0.0518 0.093 Uiso calc R 1 . .
H H1Z2 0.6956 1.1486 -0.0867 0.093 Uiso calc R 1 . .
H H1Z3 0.8392 1.1430 -0.0374 0.093 Uiso calc R 1 . .
C C2Z 1.0342(4) 1.0210(3) -0.1650(2) 0.0403(8) Uani d . 1 . .
O O2Z 1.0661(3) 0.90783(19) -0.11935(12) 0.0362(5) Uani d . 1 . .
C C3Z 1.1344(4) 1.0737(3) -0.25077(19) 0.0453(8) Uani d . 1 . .
H H3Z1 1.2449 1.0888 -0.2462 0.054 Uiso calc R 1 . .
H H3Z2 1.1436 1.0070 -0.2857 0.054 Uiso calc R 1 . .
C C4Z 1.0418(5) 1.2071(4) -0.2859(2) 0.0623(11) Uani d . 1 . .
H H4Z1 0.9908 1.1971 -0.3311 0.075 Uiso calc R 1 . .
H H4Z2 1.1149 1.2809 -0.3074 0.075 Uiso calc R 1 . .
C C5Z 0.9099(5) 1.2417(3) -0.2140(2) 0.0508(10) Uani d . 1 . .
H H5Z1 0.9357 1.3201 -0.1953 0.061 Uiso calc R 1 . .
H H5Z2 0.8013 1.2639 -0.2301 0.061 Uiso calc R 1 . .

loop_
_atom_site_aniso_label
_atom_site_aniso_U_11
_atom_site_aniso_U_22
_atom_site_aniso_U_33
_atom_site_aniso_U_12
_atom_site_aniso_U_13
_atom_site_aniso_U_23
N1A 0.0181(11) 0.0213(11) 0.0183(10) 0.0032(9) -0.0011(8) -0.0064(8)
C2A 0.0211(13) 0.0168(13) 0.0190(12) -0.0006(10) -0.0033(10) -0.0062(10)
N21A 0.0306(13) 0.0227(12) 0.0180(10) 0.0066(10) 0.0025(9) -0.0028(9)
N3A 0.0211(11) 0.0208(11) 0.0193(10) 0.0052(9) -0.0008(8) -0.0070(8)
C4A 0.0224(14) 0.0206(13) 0.0224(12) -0.0011(10) -0.0061(11) -0.0063(10)
O41A 0.0360(11) 0.0243(10) 0.0234(9) 0.0111(8) -0.0050(8) -0.0030(8)
C5A 0.0202(13) 0.0259(14) 0.0173(12) -0.0009(11) -0.0010(10) -0.0045(10)
C6A 0.0166(13) 0.0221(13) 0.0200(12) 0.0001(10) -0.0018(10) -0.0068(10)
N61A 0.0299(13) 0.0278(12) 0.0192(11) 0.0083(10) 0.0038(9) -0.0021(9)
N1B 0.0239(12) 0.0210(11) 0.0170(10) -0.0012(9) 0.0014(9) -0.0048(8)
C2B 0.0184(13) 0.0273(14) 0.0164(12) 0.0017(11) -0.0020(10) -0.0034(10)
N21B 0.0287(13) 0.0224(12) 0.0281(12) -0.0025(10) 0.0057(10) -0.0033(9)
N3B 0.0306(13) 0.0283(12) 0.0196(11) 0.0035(10) 0.0091(9) -0.0012(9)
C4B 0.0370(17) 0.0295(15) 0.0191(13) 0.0094(13) -0.0010(12) -0.0033(11)
O41B 0.0666(16) 0.0360(12) 0.0299(11) 0.0207(11) 0.0186(11) -0.0055(9)
C5B 0.0372(17) 0.0238(14) 0.0209(13) 0.0036(12) 0.0024(12) -0.0057(11)
C6B 0.0218(14) 0.0263(14) 0.0172(12) -0.0005(11) -0.0011(10) -0.0051(10)
N61B 0.0411(15) 0.0184(11) 0.0328(13) -0.0028(10) 0.0137(11) -0.0065(10)
N1X 0.0280(13) 0.0342(14) 0.0308(13) -0.0012(11) -0.0015(10) -0.0061(10)
C1X 0.0308(17) 0.0410(18) 0.0509(19) 0.0003(14) -0.0011(14) -0.0154(15)
C2X 0.0237(15) 0.0446(18) 0.0235(14) -0.0019(12) -0.0054(12) -0.0137(13)
O2X 0.0317(11) 0.0370(11) 0.0266(10) -0.0026(9) 0.0054(9) 0.0000(9)
C3X 0.0334(17) 0.0405(17) 0.0353(16) 0.0064(13) -0.0108(13) -0.0097(13)
C4X 0.050(2) 0.0358(18) 0.052(2) 0.0011(15) -0.0156(16) -0.0027(15)
C5X 0.0310(16) 0.0387(17) 0.0288(15) -0.0064(13) -0.0066(12) 0.0039(12)
N1Y 0.0349(14) 0.0348(14) 0.0364(14) -0.0067(11) -0.0010(11) -0.0057(11)
C1Y 0.0393(19) 0.0405(19) 0.057(2) -0.0020(15) -0.0098(16) -0.0152(15)
C2Y 0.0225(15) 0.0433(18) 0.0400(17) -0.0134(13) -0.0009(13) -0.0206(14)
O2Y 0.0334(12) 0.0540(13) 0.0257(10) -0.0173(10) 0.0091(9) -0.0086(9)
C3Y 0.0374(18) 0.0368(17) 0.0393(17) -0.0135(13) -0.0080(14) -0.0036(13)
C4Y 0.0399(19) 0.049(2) 0.0341(16) -0.0193(15) 0.0017(14) -0.0010(14)
C5Y 0.0391(18) 0.059(2) 0.0270(15) -0.0246(15) 0.0049(13) -0.0149(14)
N1Z 0.0434(17) 0.0421(16) 0.0483(16) -0.0022(13) -0.0110(13) -0.0085(13)
C1Z 0.048(2) 0.097(3) 0.0421(19) -0.021(2) 0.0120(17) -0.026(2)
C2Z 0.0429(19) 0.0347(18) 0.0505(19) -0.0043(14) -0.0192(15) -0.0137(15)
O2Z 0.0420(13) 0.0237(10) 0.0335(11) -0.0015(9) 0.0025(9) 0.0026(8)
C3Z 0.053(2) 0.050(2) 0.0326(16) -0.0086(16) -0.0062(15) -0.0074(14)
C4Z 0.066(3) 0.064(3) 0.046(2) -0.005(2) -0.0079(19) 0.0057(18)
C5Z 0.060(2) 0.0388(19) 0.050(2) 0.0135(17) -0.0253(17) -0.0014(15)

loop_
_atom_type_symbol
_atom_type_description
_atom_type_scat_dispersion_real
_atom_type_scat_dispersion_imag
_atom_type_scat_source
C C 0.0033 0.0016 'International Tables Vol C Tables 4.2.6.8 and 6.1.1.4'
H H 0.0000 0.0000 'International Tables Vol C Tables 4.2.6.8 and 6.1.1.4'
N N 0.0061 0.0033 'International Tables Vol C Tables 4.2.6.8 and 6.1.1.4'
O O 0.0106 0.0060 'International Tables Vol C Tables 4.2.6.8 and 6.1.1.4'

loop_
_geom_angle_atom_site_label_1
_geom_angle_atom_site_label_2
_geom_angle_atom_site_label_3
_geom_angle_site_symmetry_1
_geom_angle_site_symmetry_3
_geom_angle
_geom_angle_publ_flag
C2A N1A C6A . . 117.09(19) ?
N1A C2A N21A . . 120.2(2) ?
N1A C2A N3A . . 122.7(2) ?
N21A C2A N3A . . 117.1(2) ?
C2A N21A H21A . . 120.0 ?
C2A N21A H21B . . 120.0 ?
H21A N21A H21B . . 120.0 ?
C2A N3A C4A . . 122.0(2) ?
C2A N3A H3A . . 119.0 ?
C4A N3A H3A . . 119.0 ?
O41A C4A C5A . . 126.9(2) ?
O41A C4A N3A . . 117.6(2) ?
C5A C4A N3A . . 115.5(2) ?
C6A C5A C4A . . 119.6(2) ?
C6A C5A H5A . . 120.2 ?
C4A C5A H5A . . 120.2 ?
N1A C6A N61A . . 114.5(2) ?
N1A C6A C5A . . 123.0(2) ?
N61A C6A C5A . . 122.5(2) ?
C6A N61A H61A . . 120.0 ?
C6A N61A H61B . . 120.0 ?
H61A N61A H61B . . 120.0 ?
C2B N1B C6B . . 116.4(2) ?
N1B C2B N3B . . 122.7(2) ?
N1B C2B N21B . . 120.1(2) ?
N3B C2B N21B . . 117.2(2) ?
C2B N21B H21C . . 120.0 ?
C2B N21B H21D . . 120.0 ?
H21C N21B H21D . . 120.0 ?
C2B N3B C4B . . 123.1(2) ?
C2B N3B H3B . . 118.4 ?
C4B N3B H3B . . 118.4 ?
O41B C4B C5B . . 127.4(3) ?
O41B C4B N3B . . 118.0(2) ?
C5B C4B N3B . . 114.6(2) ?
C6B C5B C4B . . 119.6(2) ?
C6B C5B H5B . . 120.2 ?
C4B C5B H5B . . 120.2 ?
N61B C6B N1B . . 114.1(2) ?
N61B C6B C5B . . 122.4(2) ?
N1B C6B C5B . . 123.5(2) ?
C6B N61B H61C . . 120.0 ?
C6B N61B H61D . . 120.0 ?
H61C N61B H61D . . 120.0 ?
C2X N1X C1X . . 123.2(2) ?
C2X N1X C5X . . 114.9(2) ?
C1X N1X C5X . . 121.6(2) ?
N1X C1X H1X1 . . 109.5 ?
N1X C1X H1X2 . . 109.5 ?
H1X1 C1X H1X2 . . 109.5 ?
N1X C1X H1X3 . . 109.5 ?
H1X1 C1X H1X3 . . 109.5 ?
H1X2 C1X H1X3 . . 109.5 ?
O2X C2X N1X . . 126.6(3) ?
O2X C2X C3X . . 125.5(2) ?
N1X C2X C3X . . 107.9(2) ?
C2X C3X C4X . . 104.6(2) ?
C2X C3X H3X1 . . 110.8 ?
C4X C3X H3X1 . . 110.8 ?
C2X C3X H3X2 . . 110.8 ?
C4X C3X H3X2 . . 110.8 ?
H3X1 C3X H3X2 . . 108.9 ?
C3X C4X C5X . . 105.1(3) ?
C3X C4X H4X1 . . 110.7 ?
C5X C4X H4X1 . . 110.7 ?
C3X C4X H4X2 . . 110.7 ?
C5X C4X H4X2 . . 110.7 ?
H4X1 C4X H4X2 . . 108.8 ?
N1X C5X C4X . . 103.5(2) ?
N1X C5X H5X1 . . 111.1 ?
C4X C5X H5X1 . . 111.1 ?
N1X C5X H5X2 . . 111.1 ?
C4X C5X H5X2 . . 111.1 ?
H5X1 C5X H5X2 . . 109.0 ?
C2Y N1Y C1Y . . 123.6(3) ?
C2Y N1Y C5Y . . 115.2(3) ?
C1Y N1Y C5Y . . 121.1(3) ?
N1Y C1Y H1Y1 . . 109.5 ?
N1Y C1Y H1Y2 . . 109.5 ?
H1Y1 C1Y H1Y2 . . 109.5 ?
N1Y C1Y H1Y3 . . 109.5 ?
H1Y1 C1Y H1Y3 . . 109.5 ?
H1Y2 C1Y H1Y3 . . 109.5 ?
O2Y C2Y N1Y . . 124.3(3) ?
O2Y C2Y C3Y . . 126.0(3) ?
N1Y C2Y C3Y . . 109.7(3) ?
C2Y C3Y C4Y . . 104.3(2) ?
C2Y C3Y H3Y1 . . 110.9 ?
C4Y C3Y H3Y1 . . 110.9 ?
C2Y C3Y H3Y2 . . 110.9 ?
C4Y C3Y H3Y2 . . 110.9 ?
H3Y1 C3Y H3Y2 . . 108.9 ?
C3Y C4Y C5Y . . 106.1(2) ?
C3Y C4Y H4Y1 . . 110.5 ?
C5Y C4Y H4Y1 . . 110.5 ?
C3Y C4Y H4Y2 . . 110.5 ?
C5Y C4Y H4Y2 . . 110.5 ?
H4Y1 C4Y H4Y2 . . 108.7 ?
N1Y C5Y C4Y . . 104.4(2) ?
N1Y C5Y H5Y1 . . 110.9 ?
C4Y C5Y H5Y1 . . 110.9 ?
N1Y C5Y H5Y2 . . 110.9 ?
C4Y C5Y H5Y2 . . 110.9 ?
H5Y1 C5Y H5Y2 . . 108.9 ?
C2Z N1Z C5Z . . 117.7(3) ?
C2Z N1Z C1Z . . 121.5(3) ?
C5Z N1Z C1Z . . 120.8(3) ?
N1Z C1Z H1Z1 . . 109.5 ?
N1Z C1Z H1Z2 . . 109.5 ?
H1Z1 C1Z H1Z2 . . 109.5 ?
N1Z C1Z H1Z3 . . 109.5 ?
H1Z1 C1Z H1Z3 . . 109.5 ?
H1Z2 C1Z H1Z3 . . 109.5 ?
O2Z C2Z N1Z . . 128.7(3) ?
O2Z C2Z C3Z . . 124.0(3) ?
N1Z C2Z C3Z . . 107.3(3) ?
C4Z C3Z C2Z . . 104.9(3) ?
C4Z C3Z H3Z1 . . 110.8 ?
C2Z C3Z H3Z1 . . 110.8 ?
C4Z C3Z H3Z2 . . 110.8 ?
C2Z C3Z H3Z2 . . 110.8 ?
H3Z1 C3Z H3Z2 . . 108.8 ?
C3Z C4Z C5Z . . 105.9(3) ?
C3Z C4Z H4Z1 . . 110.6 ?
C5Z C4Z H4Z1 . . 110.6 ?
C3Z C4Z H4Z2 . . 110.6 ?
C5Z C4Z H4Z2 . . 110.6 ?
H4Z1 C4Z H4Z2 . . 108.7 ?
N1Z C5Z C4Z . . 102.9(3) ?
N1Z C5Z H5Z1 . . 111.2 ?
C4Z C5Z H5Z1 . . 111.2 ?
N1Z C5Z H5Z2 . . 111.2 ?
C4Z C5Z H5Z2 . . 111.2 ?
H5Z1 C5Z H5Z2 . . 109.1 ?

loop_
_geom_bond_atom_site_label_1
_geom_bond_atom_site_label_2
_geom_bond_site_symmetry_2
_geom_bond_distance
_geom_bond_publ_flag
N1A C2A . 1.323(3) ?
N1A C6A . 1.369(3) ?
C2A N21A . 1.338(3) ?
C2A N3A . 1.366(3) ?
N21A H21A . 0.8800 ?
N21A H21B . 0.8800 ?
N3A C4A . 1.402(3) ?
N3A H3A . 0.8800 ?
C4A O41A . 1.255(3) ?
C4A C5A . 1.395(3) ?
C5A C6A . 1.389(3) ?
C5A H5A . 0.9500 ?
C6A N61A . 1.347(3) ?
N61A H61A . 0.8800 ?
N61A H61B . 0.8800 ?
N1B C2B . 1.320(3) ?
N1B C6B . 1.371(3) ?
C2B N3B . 1.358(3) ?
C2B N21B . 1.340(3) ?
N21B H21C . 0.8800 ?
N21B H21D . 0.8800 ?
N3B C4B . 1.392(4) ?
N3B H3B . 0.8800 ?
C4B O41B . 1.247(3) ?
C4B C5B . 1.402(4) ?
C5B C6B . 1.381(4) ?
C5B H5B . 0.9500 ?
C6B N61B . 1.345(3) ?
N61B H61C . 0.8800 ?
N61B H61D . 0.8800 ?
N1X C2X . 1.342(4) ?
N1X C1X . 1.438(4) ?
N1X C5X . 1.448(4) ?
C1X H1X1 . 0.9800 ?
C1X H1X2 . 0.9800 ?
C1X H1X3 . 0.9800 ?
C2X O2X . 1.236(3) ?
C2X C3X . 1.527(4) ?
C3X C4X . 1.516(5) ?
C3X H3X1 . 0.9900 ?
C3X H3X2 . 0.9900 ?
C4X C5X . 1.539(4) ?
C4X H4X1 . 0.9900 ?
C4X H4X2 . 0.9900 ?
C5X H5X1 . 0.9900 ?
C5X H5X2 . 0.9900 ?
N1Y C2Y . 1.325(4) ?
N1Y C1Y . 1.420(4) ?
N1Y C5Y . 1.445(4) ?
C1Y H1Y1 . 0.9800 ?
C1Y H1Y2 . 0.9800 ?
C1Y H1Y3 . 0.9800 ?
C2Y O2Y . 1.247(3) ?
C2Y C3Y . 1.507(4) ?
C3Y C4Y . 1.542(4) ?
C3Y H3Y1 . 0.9900 ?
C3Y H3Y2 . 0.9900 ?
C4Y C5Y . 1.527(5) ?
C4Y H4Y1 . 0.9900 ?
C4Y H4Y2 . 0.9900 ?
C5Y H5Y1 . 0.9900 ?
C5Y H5Y2 . 0.9900 ?
N1Z C2Z . 1.307(4) ?
N1Z C5Z . 1.428(4) ?
N1Z C1Z . 1.443(4) ?
C1Z H1Z1 . 0.9800 ?
C1Z H1Z2 . 0.9800 ?
C1Z H1Z3 . 0.9800 ?
C2Z O2Z . 1.238(3) ?
C2Z C3Z . 1.544(5) ?
C3Z C4Z . 1.501(5) ?
C3Z H3Z1 . 0.9900 ?
C3Z H3Z2 . 0.9900 ?
C4Z C5Z . 1.552(5) ?
C4Z H4Z1 . 0.9900 ?
C4Z H4Z2 . 0.9900 ?
C5Z H5Z1 . 0.9900 ?
C5Z H5Z2 . 0.9900 ?

loop_
_geom_hbond_atom_site_label_D
_geom_hbond_atom_site_label_H
_geom_hbond_atom_site_label_A
_geom_hbond_site_symmetry_A
_geom_hbond_distance_DH
_geom_hbond_distance_HA
_geom_hbond_distance_DA
_geom_hbond_angle_DHA
N21A H21A O2X 2_576 0.88 2.22 3.092(3) 169
N21A H21B O41B . 0.88 2.00 2.756(3) 143
N3A H3A O41A 2_666 0.88 1.87 2.750(3) 177
N61A H61A N1A 2_576 0.88 2.15 3.023(3) 169
N61A H61B O2X . 0.88 2.14 2.891(3) 142
N21B H21C O2Z 2_765 0.88 2.12 2.989(3) 170
N21B H21D O2Y . 0.88 2.06 2.832(3) 146
N3B H3B O2Y . 0.88 2.15 2.904(3) 143
N61B H61C N1B 2_765 0.88 2.13 3.001(3) 170
N61B H61D O2Z . 0.88 2.11 2.840(3) 139

loop_
_geom_torsion_atom_site_label_1
_geom_torsion_atom_site_label_2
_geom_torsion_atom_site_label_3
_geom_torsion_atom_site_label_4
_geom_torsion_site_symmetry_1
_geom_torsion_site_symmetry_2
_geom_torsion_site_symmetry_3
_geom_torsion_site_symmetry_4
_geom_torsion
_geom_torsion_publ_flag
C6A N1A C2A N21A . . . . 179.8(2) ?
C6A N1A C2A N3A . . . . 0.1(4) ?
N1A C2A N3A C4A . . . . 0.3(4) ?
N21A C2A N3A C4A . . . . -179.4(3) ?
C2A N3A C4A O41A . . . . 180.0(3) ?
C2A N3A C4A C5A . . . . -0.2(4) ?
O41A C4A C5A C6A . . . . 179.5(3) ?
N3A C4A C5A C6A . . . . -0.3(4) ?
C2A N1A C6A N61A . . . . 179.4(3) ?
C2A N1A C6A C5A . . . . -0.6(4) ?
C4A C5A C6A N1A . . . . 0.8(4) ?
C4A C5A C6A N61A . . . . -179.3(3) ?
C6B N1B C2B N3B . . . . 0.3(4) ?
C6B N1B C2B N21B . . . . -178.5(2) ?
N1B C2B N3B C4B . . . . 1.5(4) ?
N21B C2B N3B C4B . . . . -179.7(3) ?
C2B N3B C4B O41B . . . . 177.6(3) ?
C2B N3B C4B C5B . . . . -1.9(4) ?
O41B C4B C5B C6B . . . . -178.8(3) ?
N3B C4B C5B C6B . . . . 0.7(4) ?
C2B N1B C6B N61B . . . . 178.7(3) ?
C2B N1B C6B C5B . . . . -1.6(4) ?
C4B C5B C6B N61B . . . . -179.3(3) ?
C4B C5B C6B N1B . . . . 1.0(4) ?
C1X N1X C2X O2X . . . . -3.8(5) ?
C5X N1X C2X O2X . . . . -177.8(3) ?
C1X N1X C2X C3X . . . . 174.8(3) ?
C5X N1X C2X C3X . . . . 0.8(4) ?
O2X C2X C3X C4X . . . . -169.5(3) ?
N1X C2X C3X C4X . . . . 11.9(3) ?
C2X C3X C4X C5X . . . . -19.0(3) ?
C2X N1X C5X C4X . . . . -12.9(4) ?
C1X N1X C5X C4X . . . . 172.9(3) ?
C3X C4X C5X N1X . . . . 19.3(3) ?
C1Y N1Y C2Y O2Y . . . . 2.3(5) ?
C5Y N1Y C2Y O2Y . . . . -179.8(3) ?
C1Y N1Y C2Y C3Y . . . . -176.9(3) ?
C5Y N1Y C2Y C3Y . . . . 1.1(4) ?
O2Y C2Y C3Y C4Y . . . . 176.5(3) ?
N1Y C2Y C3Y C4Y . . . . -4.4(4) ?
C2Y C3Y C4Y C5Y . . . . 5.8(3) ?
C2Y N1Y C5Y C4Y . . . . 2.7(4) ?
C1Y N1Y C5Y C4Y . . . . -179.3(3) ?
C3Y C4Y C5Y N1Y . . . . -5.2(3) ?
C5Z N1Z C2Z O2Z . . . . 177.9(3) ?
C1Z N1Z C2Z O2Z . . . . 0.1(6) ?
C5Z N1Z C2Z C3Z . . . . -1.0(4) ?
C1Z N1Z C2Z C3Z . . . . -178.9(3) ?
O2Z C2Z C3Z C4Z . . . . 174.6(3) ?
N1Z C2Z C3Z C4Z . . . . -6.4(4) ?
C2Z C3Z C4Z C5Z . . . . 10.5(4) ?
C2Z N1Z C5Z C4Z . . . . 7.7(4) ?
C1Z N1Z C5Z C4Z . . . . -174.5(3) ?
C3Z C4Z C5Z N1Z . . . . -10.9(4) ?
